data_7117452
loop_
_publ_author_name
'Shen, W.'
'El Sayed Moussa, M.'
'Yao, Y.'
'Lescop, C.'

_publ_section_title
;
 Supramolecular metallacycles with a 'pseudo double-paracyclophane'
 structure based on flexible \p-conjugated linkers.
;
_journal_issue 58
_journal_name_full 'Chemical communications (Cambridge, England)'
_journal_page_first 11560
_journal_page_last 11563
_journal_paper_doi 10.1039/c5cc03778f
_journal_volume 51
_journal_year 2015
_chemical_formula_moiety 'C176 H148 B4 Cl0 Cu4 F16 N12 P4'
_chemical_formula_sum 'C176 H148 B4 Cl0 Cu4 F16 N12 P4'
_chemical_formula_weight 3156.34
_chemical_name_systematic
;
?
;
_space_group_IT_number 2
_symmetry_cell_setting triclinic
_symmetry_space_group_name_Hall '-P 1'
_symmetry_space_group_name_H-M 'P -1'
_atom_sites_solution_hydrogens geom
_atom_sites_solution_primary direct
_atom_sites_solution_secondary difmap
_audit_creation_method SHELXL-97
_audit_update_record
;
2012-08-31 deposited with the CCDC.
2015-06-02 downloaded from the CCDC.
;
_cell_angle_alpha 102.262(3)
_cell_angle_beta 104.435(3)
_cell_angle_gamma 102.171(3)
_cell_formula_units_Z 1
_cell_length_a 15.582(3)
_cell_length_b 17.047(2)
_cell_length_c 22.619(2)
_cell_measurement_temperature 100(2)
_cell_measurement_theta_max 26.60
_cell_measurement_theta_min 1.27
_cell_volume 5460.5(13)
_computing_structure_refinement 'SHELXL-97 (Sheldrick, 1997)'
_computing_structure_solution 'SHELXS-97 (Sheldrick, 1990)'
_diffrn_ambient_temperature 100(2)
_diffrn_measured_fraction_theta_full 0.959
_diffrn_measured_fraction_theta_max 0.959
_diffrn_measurement_device_type ccd
_diffrn_measurement_method none
_diffrn_radiation_monochromator graphite
_diffrn_radiation_source 'fine-focus sealed tube'
_diffrn_radiation_type MoK\a
_diffrn_radiation_wavelength 0.71069
_diffrn_reflns_av_R_equivalents 0.0410
_diffrn_reflns_av_sigmaI/netI 0.0963
_diffrn_reflns_limit_h_max 18
_diffrn_reflns_limit_h_min -19
_diffrn_reflns_limit_k_max 21
_diffrn_reflns_limit_k_min -19
_diffrn_reflns_limit_l_max 28
_diffrn_reflns_limit_l_min -23
_diffrn_reflns_number 40112
_diffrn_reflns_theta_full 26.60
_diffrn_reflns_theta_max 26.60
_diffrn_reflns_theta_min 1.27
_diffrn_standards_decay_% none
_exptl_absorpt_coefficient_mu 0.468
_exptl_absorpt_correction_type none
_exptl_crystal_colour red
_exptl_crystal_density_diffrn 0.960
_exptl_crystal_density_method 'not measured'
_exptl_crystal_description plate
_exptl_crystal_F_000 1628
_exptl_crystal_size_max 0.2
_exptl_crystal_size_mid 0.14
_exptl_crystal_size_min 0.06
_refine_diff_density_max 1.022
_refine_diff_density_min -0.764
_refine_diff_density_rms 0.125
_refine_ls_extinction_coef 0.00122(19)
_refine_ls_extinction_expression Fc^*^=kFc[1+0.001xFc^2^\l^3^/sin(2\q)]^-1/4^
_refine_ls_extinction_method SHELXL
_refine_ls_goodness_of_fit_ref 1.097
_refine_ls_hydrogen_treatment constr
_refine_ls_matrix_type full
_refine_ls_number_parameters 974
_refine_ls_number_reflns 21964
_refine_ls_number_restraints 0
_refine_ls_restrained_S_all 1.097
_refine_ls_R_factor_all 0.1014
_refine_ls_R_factor_gt 0.0723
_refine_ls_shift/su_max 0.001
_refine_ls_shift/su_mean 0.000
_refine_ls_structure_factor_coef Fsqd
_refine_ls_weighting_details 'calc w=1/[\s^2^(Fo^2^)+(0.0947P)^2^+0.0000P] where P=(Fo^2^+2Fc^2^)/3'
_refine_ls_weighting_scheme calc
_refine_ls_wR_factor_gt 0.1874
_refine_ls_wR_factor_ref 0.1976
_reflns_number_gt 13244
_reflns_number_total 21964
_reflns_threshold_expression >2sigma(I)
_cod_data_source_file c5cc03778f2.cif
_cod_data_source_block 8
_cod_original_sg_symbol_H-M P-1
_cod_database_code 7117452

loop_
_symmetry_equiv_pos_as_xyz
'x, y, z'
'-x, -y, -z'

loop_
_atom_site_label
_atom_site_type_symbol
_atom_site_fract_x
_atom_site_fract_y
_atom_site_fract_z
_atom_site_U_iso_or_equiv
_atom_site_adp_type
_atom_site_occupancy
_atom_site_symmetry_multiplicity
_atom_site_calc_flag
_atom_site_refinement_flags
Cu1 Cu 0.22921(3) 0.33235(3) 0.31049(2) 0.02333(13) Uani 1 1 d .
Cu2 Cu 0.09421(3) 0.36110(3) 0.35256(2) 0.02426(13) Uani 1 1 d .
P1 P 0.24542(6) 0.41107(6) 0.41487(4) 0.0208(2) Uani 1 1 d .
P2 P 0.19107(7) 0.19585(7) 0.30565(5) 0.0251(2) Uani 1 1 d .
N1 N 0.3678(2) 0.3842(2) 0.33462(15) 0.0248(7) Uani 1 1 d .
N2 N 0.0657(2) 0.3779(2) 0.43751(14) 0.0237(7) Uani 1 1 d .
N3 N -0.0068(2) 0.2664(2) 0.28384(15) 0.0276(8) Uani 1 1 d .
N4 N 0.3832(2) 0.1989(2) 0.35825(16) 0.0291(8) Uani 1 1 d .
N100 N 0.1719(2) 0.3597(2) 0.23173(15) 0.0295(8) Uani 1 1 d .
N200 N 0.0675(2) 0.4607(2) 0.32085(15) 0.0273(7) Uani 1 1 d .
C1 C 0.3599(2) 0.3946(3) 0.43904(17) 0.0241(8) Uani 1 1 d .
C2 C 0.3736(3) 0.3717(2) 0.49386(17) 0.0246(8) Uani 1 1 d .
C3 C 0.4566(3) 0.3449(3) 0.52448(19) 0.0303(9) Uani 1 1 d .
H3A H 0.5074 0.3943 0.5487 0.036 Uiso 1 1 calc R
H3B H 0.4756 0.3134 0.4914 0.036 Uiso 1 1 calc R
C4 C 0.4371(3) 0.2918(3) 0.5681(2) 0.0344(10) Uani 1 1 d .
H4A H 0.3941 0.2381 0.5431 0.041 Uiso 1 1 calc R
H4B H 0.4938 0.2822 0.5907 0.041 Uiso 1 1 calc R
C5 C 0.3966(3) 0.3355(3) 0.6153(2) 0.0384(11) Uani 1 1 d .
H5A H 0.4385 0.3904 0.6386 0.046 Uiso 1 1 calc R
H5B H 0.3902 0.3038 0.6456 0.046 Uiso 1 1 calc R
C6 C 0.3014(3) 0.3449(3) 0.58201(19) 0.0304(9) Uani 1 1 d .
H6A H 0.2551 0.2920 0.5721 0.037 Uiso 1 1 calc R
H6B H 0.2862 0.3862 0.6113 0.037 Uiso 1 1 calc R
C7 C 0.2969(3) 0.3705(2) 0.52162(17) 0.0242(8) Uani 1 1 d .
C8 C 0.2240(3) 0.3895(3) 0.48574(17) 0.0259(9) Uani 1 1 d .
C9 C 0.1330(3) 0.3900(2) 0.49299(18) 0.0236(8) Uani 1 1 d .
C10 C 0.1145(3) 0.4051(3) 0.5504(2) 0.0333(10) Uani 1 1 d .
H10 H 0.1607 0.4143 0.5882 0.040 Uiso 1 1 calc R
C11 C 0.0240(3) 0.4063(3) 0.5505(2) 0.0378(11) Uani 1 1 d .
H11 H 0.0099 0.4155 0.5886 0.045 Uiso 1 1 calc R
C12 C -0.0432(3) 0.3937(3) 0.4939(2) 0.0354(10) Uani 1 1 d .
H12 H -0.1032 0.3936 0.4928 0.042 Uiso 1 1 calc R
C13 C -0.0186(3) 0.3815(3) 0.4393(2) 0.0293(9) Uani 1 1 d .
H13 H -0.0631 0.3752 0.4013 0.035 Uiso 1 1 calc R
C14 C 0.4163(2) 0.4006(2) 0.39650(17) 0.0211(8) Uani 1 1 d .
C15 C 0.5126(3) 0.4237(2) 0.41661(19) 0.0264(9) Uani 1 1 d .
H15 H 0.5452 0.4351 0.4594 0.032 Uiso 1 1 calc R
C16 C 0.5591(3) 0.4294(3) 0.37246(19) 0.0297(9) Uani 1 1 d .
H16 H 0.6232 0.4449 0.3852 0.036 Uiso 1 1 calc R
C17 C 0.5096(3) 0.4120(3) 0.3091(2) 0.0311(9) Uani 1 1 d .
H17 H 0.5394 0.4153 0.2785 0.037 Uiso 1 1 calc R
C18 C 0.4139(3) 0.3893(3) 0.29250(19) 0.0296(9) Uani 1 1 d .
H18 H 0.3803 0.3770 0.2499 0.036 Uiso 1 1 calc R
C19 C 0.2702(2) 0.5251(3) 0.42979(18) 0.0248(8) Uani 1 1 d .
C20 C 0.2870(3) 0.5595(3) 0.38232(19) 0.0293(9) Uani 1 1 d .
H20 H 0.2849 0.5252 0.3437 0.035 Uiso 1 1 calc R
C21 C 0.3071(3) 0.6458(3) 0.3925(2) 0.0397(11) Uani 1 1 d .
H21 H 0.3199 0.6693 0.3610 0.048 Uiso 1 1 calc R
C22 C 0.3081(3) 0.6963(3) 0.4493(2) 0.0415(11) Uani 1 1 d .
H22 H 0.3205 0.7538 0.4556 0.050 Uiso 1 1 calc R
C23 C 0.2910(3) 0.6623(3) 0.4964(2) 0.0372(11) Uani 1 1 d .
H23 H 0.2931 0.6969 0.5349 0.045 Uiso 1 1 calc R
C24 C 0.2705(3) 0.5760(3) 0.4867(2) 0.0307(9) Uani 1 1 d .
H24 H 0.2572 0.5527 0.5181 0.037 Uiso 1 1 calc R
C31 C 0.0764(3) 0.1679(3) 0.31322(19) 0.0284(9) Uani 1 1 d .
C32 C 0.0791(3) 0.1438(3) 0.3666(2) 0.0303(9) Uani 1 1 d .
C33 C 0.0000(3) 0.1304(3) 0.3932(2) 0.0352(10) Uani 1 1 d .
H33A H -0.0568 0.1035 0.3585 0.042 Uiso 1 1 calc R
H33B H -0.0043 0.1843 0.4150 0.042 Uiso 1 1 calc R
C34 C 0.0096(3) 0.0775(3) 0.4390(2) 0.0460(12) Uani 1 1 d .
H34A H 0.0020 0.0203 0.4160 0.055 Uiso 1 1 calc R
H34B H -0.0381 0.0775 0.4596 0.055 Uiso 1 1 calc R
C35 C 0.1051(3) 0.1127(4) 0.4894(3) 0.0517(14) Uani 1 1 d .
H35A H 0.1085 0.0825 0.5214 0.062 Uiso 1 1 calc R
H35B H 0.1142 0.1710 0.5102 0.062 Uiso 1 1 calc R
C36 C 0.1813(3) 0.1046(3) 0.4587(2) 0.0389(11) Uani 1 1 d .
H36A H 0.2407 0.1358 0.4898 0.047 Uiso 1 1 calc R
H36B H 0.1808 0.0463 0.4470 0.047 Uiso 1 1 calc R
C37 C 0.1707(3) 0.1363(3) 0.40006(19) 0.0313(9) Uani 1 1 d .
C38 C 0.2365(3) 0.1581(3) 0.37294(18) 0.0267(9) Uani 1 1 d .
C39 C 0.3329(3) 0.1543(3) 0.38729(18) 0.0262(9) Uani 1 1 d .
C40 C 0.3715(3) 0.1094(3) 0.4253(2) 0.0377(11) Uani 1 1 d .
H40 H 0.3358 0.0786 0.4444 0.045 Uiso 1 1 calc R
C41 C 0.4631(3) 0.1098(3) 0.4353(2) 0.0386(11) Uani 1 1 d .
H41 H 0.4893 0.0796 0.4610 0.046 Uiso 1 1 calc R
C42 C 0.5140(3) 0.1558(3) 0.4067(2) 0.0359(10) Uani 1 1 d .
H42 H 0.5760 0.1586 0.4130 0.043 Uiso 1 1 calc R
C43 C 0.4703(3) 0.1983(3) 0.3676(2) 0.0341(10) Uani 1 1 d .
H43 H 0.5044 0.2279 0.3469 0.041 Uiso 1 1 calc R
C44 C -0.0039(3) 0.1854(3) 0.27195(19) 0.0314(9) Uani 1 1 d .
C45 C -0.0729(3) 0.1223(3) 0.2249(2) 0.0408(11) Uani 1 1 d .
H45 H -0.0691 0.0676 0.2174 0.049 Uiso 1 1 calc R
C46 C -0.1474(3) 0.1405(3) 0.1891(2) 0.0460(12) Uani 1 1 d .
H46 H -0.1942 0.0985 0.1572 0.055 Uiso 1 1 calc R
C47 C -0.1514(3) 0.2223(3) 0.2014(2) 0.0368(11) Uani 1 1 d .
H47 H -0.2015 0.2361 0.1782 0.044 Uiso 1 1 calc R
C48 C -0.0800(3) 0.2833(3) 0.24839(19) 0.0302(9) Uani 1 1 d .
H48 H -0.0827 0.3384 0.2559 0.036 Uiso 1 1 calc R
C49 C 0.1938(3) 0.1199(3) 0.23645(19) 0.0306(9) Uani 1 1 d .
C50 C 0.1619(3) 0.0343(3) 0.2283(2) 0.0425(11) Uani 1 1 d .
H50 H 0.1350 0.0154 0.2569 0.051 Uiso 1 1 calc R
C51 C 0.1701(4) -0.0222(3) 0.1781(3) 0.0542(14) Uani 1 1 d .
H51 H 0.1487 -0.0793 0.1727 0.065 Uiso 1 1 calc R
C52 C 0.2104(3) 0.0061(3) 0.1355(2) 0.0476(13) Uani 1 1 d .
H52 H 0.2159 -0.0321 0.1015 0.057 Uiso 1 1 calc R
C53 C 0.2424(3) 0.0907(3) 0.1434(2) 0.0406(11) Uani 1 1 d .
H53 H 0.2688 0.1094 0.1145 0.049 Uiso 1 1 calc R
C54 C 0.2352(3) 0.1479(3) 0.19429(19) 0.0322(10) Uani 1 1 d .
H54 H 0.2581 0.2050 0.2002 0.039 Uiso 1 1 calc R
C100 C 0.1248(3) 0.3797(3) 0.19460(19) 0.0301(9) Uani 1 1 d .
C101 C 0.0624(3) 0.4059(3) 0.14869(19) 0.0338(10) Uani 1 1 d .
C102 C 0.0920(4) 0.4843(4) 0.1398(2) 0.0445(12) Uani 1 1 d .
H102 H 0.1519 0.5182 0.1605 0.053 Uiso 1 1 calc R
C103 C -0.0267(3) 0.3541(3) 0.1158(2) 0.0416(11) Uani 1 1 d .
H103 H -0.0456 0.3014 0.1214 0.050 Uiso 1 1 calc R
C104 C -0.0859(4) 0.3824(4) 0.0751(2) 0.0510(14) Uani 1 1 d .
H104 H -0.1447 0.3472 0.0525 0.061 Uiso 1 1 calc R
C105 C 0.0272(4) 0.5104(4) 0.0980(2) 0.0513(14) Uani 1 1 d .
H105 H 0.0446 0.5626 0.0913 0.062 Uiso 1 1 calc R
C106 C -0.0627(4) 0.4588(4) 0.0664(2) 0.0554(16) Uani 1 1 d .
C107 C -0.1370(4) 0.4871(4) 0.0250(2) 0.0540(14) Uani 1 1 d .
H107 H -0.1950 0.4494 0.0047 0.065 Uiso 1 1 calc R
C108 C -0.1232(4) 0.5590(4) 0.0171(2) 0.0548(14) Uani 1 1 d .
H108 H -0.0651 0.5967 0.0372 0.066 Uiso 1 1 calc R
C109 C -0.1975(4) 0.5870(4) -0.0238(2) 0.0530(15) Uani 1 1 d .
C110 C -0.2922(4) 0.5483(4) -0.0435(2) 0.0580(15) Uani 1 1 d .
H110 H -0.3139 0.4996 -0.0331 0.070 Uiso 1 1 calc R
C111 C -0.1691(4) 0.6573(4) -0.0404(2) 0.0532(15) Uani 1 1 d .
H111 H -0.1062 0.6835 -0.0280 0.064 Uiso 1 1 calc R
C112 C -0.3544(4) 0.5816(4) -0.0785(2) 0.0515(13) Uani 1 1 d .
H112 H -0.4172 0.5547 -0.0915 0.062 Uiso 1 1 calc R
C113 C -0.2294(3) 0.6920(4) -0.0750(2) 0.0486(13) Uani 1 1 d .
H113 H -0.2066 0.7406 -0.0852 0.058 Uiso 1 1 calc R
C114 C -0.3239(3) 0.6548(3) -0.09454(19) 0.0403(12) Uani 1 1 d .
C115 C -0.3845(3) 0.6941(3) -0.12802(19) 0.0334(10) Uani 1 1 d .
C116 C -0.4308(3) 0.7313(3) -0.1561(2) 0.0363(10) Uani 1 1 d .
C117 C -0.4838(3) 0.7812(3) -0.1874(2) 0.0376(10) Uani 1 1 d .
H11A H -0.5424 0.7447 -0.2165 0.045 Uiso 1 1 calc R
H11B H -0.4500 0.8076 -0.2120 0.045 Uiso 1 1 calc R
C118 C -0.5016(3) 0.8491(3) -0.1385(2) 0.0394(11) Uani 1 1 d .
H11C H -0.4433 0.8829 -0.1073 0.047 Uiso 1 1 calc R
H11D H -0.5290 0.8855 -0.1600 0.047 Uiso 1 1 calc R
C119 C -0.5654(3) 0.8113(3) -0.1045(2) 0.0448(12) Uani 1 1 d .
H11E H -0.6231 0.7768 -0.1360 0.054 Uiso 1 1 calc R
H11F H -0.5375 0.7752 -0.0829 0.054 Uiso 1 1 calc R
C120 C -0.5855(4) 0.8749(4) -0.0570(3) 0.0560(15) Uani 1 1 d .
H12A H -0.5281 0.9069 -0.0241 0.067 Uiso 1 1 calc R
H12B H -0.6094 0.9133 -0.0781 0.067 Uiso 1 1 calc R
C121 C -0.6527(4) 0.8387(4) -0.0266(3) 0.0554(14) Uani 1 1 d .
H12C H -0.6307 0.7977 -0.0078 0.067 Uiso 1 1 calc R
H12D H -0.7113 0.8096 -0.0593 0.067 Uiso 1 1 calc R
C122 C -0.6688(4) 0.9028(4) 0.0246(2) 0.0551(14) Uani 1 1 d .
H12E H -0.7115 0.8739 0.0428 0.066 Uiso 1 1 calc R
H12F H -0.6109 0.9302 0.0582 0.066 Uiso 1 1 calc R
C123 C -0.7062(4) 0.9674(4) 0.0008(2) 0.0492(13) Uani 1 1 d .
C124 C -0.2658(4) 0.9829(3) 0.0207(2) 0.0444(12) Uani 1 1 d .
C125 C -0.2332(3) 0.9205(3) 0.0466(2) 0.0395(11) Uani 1 1 d .
C126 C -0.1424(4) 0.9377(3) 0.0849(2) 0.0481(12) Uani 1 1 d .
H126 H -0.1016 0.9901 0.0933 0.058 Uiso 1 1 calc R
C127 C -0.2926(4) 0.8407(3) 0.0345(2) 0.0460(12) Uani 1 1 d .
H127 H -0.3533 0.8271 0.0086 0.055 Uiso 1 1 calc R
C128 C -0.1119(3) 0.8777(3) 0.1109(2) 0.0465(12) Uani 1 1 d .
H128 H -0.0507 0.8903 0.1355 0.056 Uiso 1 1 calc R
C129 C -0.2611(3) 0.7820(3) 0.0612(2) 0.0413(11) Uani 1 1 d .
H129 H -0.3013 0.7293 0.0523 0.050 Uiso 1 1 calc R
C130 C -0.1714(3) 0.7992(3) 0.1007(2) 0.0398(11) Uani 1 1 d .
C131 C -0.1435(3) 0.7364(3) 0.1297(2) 0.0397(11) Uani 1 1 d .
H131 H -0.1900 0.6889 0.1247 0.048 Uiso 1 1 calc R
C132 C -0.0582(3) 0.7394(3) 0.1627(2) 0.0377(10) Uani 1 1 d .
H132 H -0.0105 0.7844 0.1651 0.045 Uiso 1 1 calc R
C133 C -0.0333(3) 0.6780(3) 0.1956(2) 0.0336(10) Uani 1 1 d .
C134 C -0.0970(3) 0.6078(3) 0.1966(2) 0.0407(11) Uani 1 1 d .
H134 H -0.1589 0.5970 0.1738 0.049 Uiso 1 1 calc R
C135 C 0.0598(3) 0.6913(3) 0.2294(2) 0.0460(12) Uani 1 1 d .
H135 H 0.1039 0.7376 0.2294 0.055 Uiso 1 1 calc R
C136 C -0.0708(3) 0.5543(3) 0.2301(2) 0.0373(10) Uani 1 1 d .
H136 H -0.1149 0.5083 0.2304 0.045 Uiso 1 1 calc R
C137 C 0.0868(3) 0.6372(3) 0.2624(2) 0.0437(12) Uani 1 1 d .
H137 H 0.1488 0.6463 0.2840 0.052 Uiso 1 1 calc R
C138 C 0.0207(3) 0.5682(3) 0.26348(19) 0.0316(9) Uani 1 1 d .
C139 C 0.0485(3) 0.5089(3) 0.29681(18) 0.0303(9) Uani 1 1 d .
F1 F 0.2334(4) 0.6657(4) 0.1516(4) 0.203(4) Uani 1 1 d .
F2 F 0.2842(6) 0.7424(5) 0.0953(3) 0.221(4) Uani 1 1 d .
F3 F 0.1333(5) 0.7016(3) 0.0850(2) 0.142(2) Uani 1 1 d .
F4 F 0.2347(4) 0.7964(3) 0.1714(2) 0.1261(18) Uani 1 1 d .
F5 F 0.76599(18) 0.39362(18) 0.37282(12) 0.0438(7) Uani 1 1 d .
F6 F 0.85736(17) 0.44068(18) 0.31706(13) 0.0451(7) Uani 1 1 d .
F7 F 0.72447(17) 0.47764(17) 0.31185(12) 0.0408(6) Uani 1 1 d .
F8 F 0.7198(2) 0.34375(18) 0.26444(12) 0.0523(7) Uani 1 1 d .
B1 B 0.2232(6) 0.7239(6) 0.1240(4) 0.073(2) Uani 1 1 d .
B2 B 0.7664(3) 0.4142(3) 0.3163(2) 0.0310(11) Uani 1 1 d .

loop_
_atom_site_aniso_label
_atom_site_aniso_U_11
_atom_site_aniso_U_22
_atom_site_aniso_U_33
_atom_site_aniso_U_23
_atom_site_aniso_U_13
_atom_site_aniso_U_12
Cu1 0.0160(2) 0.0279(3) 0.0226(2) 0.0038(2) 0.00125(18) 0.0078(2)
Cu2 0.0150(2) 0.0295(3) 0.0238(2) 0.0031(2) 0.00038(18) 0.0080(2)
P1 0.0121(5) 0.0266(6) 0.0209(4) 0.0036(4) 0.0009(4) 0.0077(4)
P2 0.0204(5) 0.0274(6) 0.0245(5) 0.0039(4) 0.0042(4) 0.0075(4)
N1 0.0157(16) 0.0249(19) 0.0289(16) 0.0021(14) 0.0020(13) 0.0069(14)
N2 0.0180(16) 0.0245(18) 0.0249(16) 0.0002(13) 0.0048(13) 0.0072(14)
N3 0.0198(17) 0.034(2) 0.0286(17) 0.0072(15) 0.0038(14) 0.0121(15)
N4 0.0283(19) 0.028(2) 0.0334(18) 0.0083(15) 0.0096(15) 0.0130(16)
N100 0.0266(18) 0.036(2) 0.0269(17) 0.0108(16) 0.0038(15) 0.0143(16)
N200 0.0157(17) 0.034(2) 0.0283(17) 0.0066(16) -0.0006(14) 0.0108(15)
C1 0.0128(18) 0.028(2) 0.0255(18) -0.0005(16) -0.0009(15) 0.0089(16)
C2 0.0176(19) 0.023(2) 0.0257(19) 0.0004(16) -0.0013(15) 0.0053(16)
C3 0.022(2) 0.034(3) 0.030(2) 0.0058(18) 0.0001(17) 0.0110(19)
C4 0.030(2) 0.038(3) 0.036(2) 0.014(2) 0.0030(19) 0.015(2)
C5 0.044(3) 0.038(3) 0.033(2) 0.015(2) 0.004(2) 0.014(2)
C6 0.024(2) 0.036(3) 0.030(2) 0.0097(18) 0.0044(17) 0.0097(19)
C7 0.022(2) 0.025(2) 0.0213(17) 0.0026(16) 0.0019(15) 0.0061(17)
C8 0.0153(19) 0.035(2) 0.0202(18) 0.0026(17) 0.0006(15) 0.0030(17)
C9 0.022(2) 0.021(2) 0.0284(19) 0.0063(16) 0.0085(16) 0.0071(16)
C10 0.020(2) 0.044(3) 0.031(2) 0.008(2) 0.0058(17) 0.0062(19)
C11 0.030(2) 0.044(3) 0.044(2) 0.009(2) 0.022(2) 0.011(2)
C12 0.018(2) 0.043(3) 0.049(3) 0.012(2) 0.0151(19) 0.0103(19)
C13 0.017(2) 0.032(2) 0.037(2) 0.0035(18) 0.0085(17) 0.0077(18)
C14 0.0141(18) 0.021(2) 0.0276(18) 0.0057(16) 0.0041(15) 0.0089(16)
C15 0.0150(19) 0.025(2) 0.032(2) 0.0012(17) 0.0002(16) 0.0080(17)
C16 0.0109(19) 0.035(2) 0.038(2) 0.0016(19) 0.0032(17) 0.0082(17)
C17 0.023(2) 0.035(3) 0.038(2) 0.0087(19) 0.0166(18) 0.0078(19)
C18 0.028(2) 0.030(2) 0.028(2) 0.0039(17) 0.0068(17) 0.0077(18)
C19 0.0052(17) 0.028(2) 0.033(2) 0.0023(17) -0.0047(15) 0.0055(15)
C20 0.023(2) 0.029(2) 0.031(2) 0.0083(18) 0.0013(17) 0.0049(18)
C21 0.023(2) 0.046(3) 0.044(3) 0.022(2) -0.0043(19) 0.007(2)
C22 0.022(2) 0.029(3) 0.065(3) 0.008(2) 0.004(2) 0.0053(19)
C23 0.026(2) 0.024(2) 0.053(3) -0.004(2) 0.012(2) 0.0046(19)
C24 0.017(2) 0.035(3) 0.036(2) 0.0047(19) 0.0076(17) 0.0038(18)
C31 0.019(2) 0.028(2) 0.032(2) 0.0038(18) 0.0024(17) 0.0059(17)
C32 0.025(2) 0.021(2) 0.041(2) 0.0026(18) 0.0100(19) 0.0064(18)
C33 0.026(2) 0.039(3) 0.038(2) 0.008(2) 0.0103(19) 0.005(2)
C34 0.035(3) 0.050(3) 0.060(3) 0.025(3) 0.020(2) 0.010(2)
C35 0.044(3) 0.070(4) 0.052(3) 0.033(3) 0.020(3) 0.017(3)
C36 0.035(3) 0.044(3) 0.042(2) 0.015(2) 0.013(2) 0.014(2)
C37 0.031(2) 0.027(2) 0.033(2) 0.0071(18) 0.0058(19) 0.0083(19)
C38 0.022(2) 0.024(2) 0.030(2) 0.0044(17) 0.0038(17) 0.0057(17)
C39 0.021(2) 0.026(2) 0.0258(19) 0.0006(17) 0.0013(16) 0.0093(17)
C40 0.036(3) 0.042(3) 0.035(2) 0.008(2) 0.010(2) 0.013(2)
C41 0.031(2) 0.040(3) 0.042(2) 0.010(2) 0.001(2) 0.016(2)
C42 0.023(2) 0.034(3) 0.049(3) 0.008(2) 0.005(2) 0.0118(19)
C43 0.030(2) 0.030(2) 0.042(2) 0.007(2) 0.016(2) 0.0075(19)
C44 0.021(2) 0.039(3) 0.031(2) 0.0018(19) 0.0068(17) 0.0087(19)
C45 0.027(2) 0.033(3) 0.046(3) -0.004(2) -0.006(2) 0.008(2)
C46 0.039(3) 0.041(3) 0.039(2) -0.004(2) -0.005(2) 0.005(2)
C47 0.021(2) 0.050(3) 0.032(2) 0.006(2) -0.0016(18) 0.013(2)
C48 0.021(2) 0.036(3) 0.032(2) 0.0053(18) 0.0060(17) 0.0126(19)
C49 0.026(2) 0.031(2) 0.030(2) 0.0020(18) 0.0055(17) 0.0070(19)
C50 0.037(3) 0.036(3) 0.048(3) 0.004(2) 0.013(2) 0.003(2)
C51 0.053(3) 0.035(3) 0.065(3) -0.004(3) 0.018(3) 0.009(3)
C52 0.040(3) 0.050(3) 0.040(3) -0.009(2) 0.014(2) 0.008(2)
C53 0.029(2) 0.054(3) 0.034(2) 0.003(2) 0.0097(19) 0.008(2)
C54 0.026(2) 0.038(3) 0.030(2) 0.0080(19) 0.0043(18) 0.0098(19)
C100 0.032(2) 0.028(2) 0.029(2) 0.0050(18) 0.0112(19) 0.0077(19)
C101 0.037(3) 0.046(3) 0.027(2) 0.013(2) 0.0104(19) 0.026(2)
C102 0.045(3) 0.069(4) 0.029(2) 0.016(2) 0.012(2) 0.032(3)
C103 0.042(3) 0.052(3) 0.031(2) 0.008(2) 0.005(2) 0.023(2)
C104 0.042(3) 0.076(4) 0.034(2) 0.013(3) 0.004(2) 0.027(3)
C105 0.078(4) 0.058(4) 0.047(3) 0.032(3) 0.036(3) 0.042(3)
C106 0.056(4) 0.097(5) 0.024(2) 0.015(3) 0.009(2) 0.048(4)
C107 0.069(4) 0.057(4) 0.041(3) 0.013(3) 0.020(3) 0.024(3)
C108 0.068(4) 0.056(4) 0.047(3) 0.010(3) 0.025(3) 0.025(3)
C109 0.059(4) 0.080(4) 0.029(2) 0.012(3) 0.010(2) 0.047(3)
C110 0.085(5) 0.048(3) 0.046(3) 0.021(3) 0.012(3) 0.031(3)
C111 0.050(3) 0.088(5) 0.045(3) 0.031(3) 0.022(3) 0.044(3)
C112 0.056(3) 0.051(3) 0.043(3) 0.016(3) 0.006(2) 0.015(3)
C113 0.043(3) 0.077(4) 0.040(3) 0.025(3) 0.019(2) 0.030(3)
C114 0.042(3) 0.060(3) 0.026(2) 0.008(2) 0.0065(19) 0.035(3)
C115 0.031(2) 0.043(3) 0.0247(19) 0.0041(19) 0.0060(18) 0.016(2)
C116 0.028(2) 0.045(3) 0.030(2) 0.004(2) 0.0025(18) 0.011(2)
C117 0.034(2) 0.044(3) 0.034(2) 0.013(2) 0.0042(19) 0.016(2)
C118 0.037(3) 0.038(3) 0.044(2) 0.014(2) 0.005(2) 0.017(2)
C119 0.036(3) 0.051(3) 0.046(3) 0.010(2) 0.007(2) 0.023(2)
C120 0.069(4) 0.058(4) 0.054(3) 0.016(3) 0.020(3) 0.044(3)
C121 0.066(4) 0.062(4) 0.054(3) 0.024(3) 0.024(3) 0.036(3)
C122 0.067(4) 0.063(4) 0.047(3) 0.023(3) 0.013(3) 0.041(3)
C123 0.056(3) 0.064(4) 0.035(2) 0.009(2) 0.014(2) 0.037(3)
C124 0.054(3) 0.052(3) 0.030(2) 0.005(2) 0.012(2) 0.030(3)
C125 0.049(3) 0.048(3) 0.029(2) 0.011(2) 0.009(2) 0.032(3)
C126 0.048(3) 0.041(3) 0.050(3) 0.016(2) 0.005(2) 0.012(2)
C127 0.042(3) 0.052(3) 0.038(2) 0.009(2) 0.000(2) 0.019(3)
C128 0.037(3) 0.043(3) 0.048(3) 0.011(2) -0.007(2) 0.013(2)
C129 0.033(3) 0.045(3) 0.038(2) 0.009(2) 0.001(2) 0.009(2)
C130 0.037(3) 0.040(3) 0.036(2) 0.007(2) 0.001(2) 0.013(2)
C131 0.038(3) 0.034(3) 0.041(2) 0.006(2) 0.003(2) 0.011(2)
C132 0.033(2) 0.034(3) 0.045(2) 0.017(2) 0.005(2) 0.009(2)
C133 0.028(2) 0.034(3) 0.036(2) 0.0083(19) 0.0042(19) 0.010(2)
C134 0.031(2) 0.044(3) 0.043(2) 0.012(2) 0.002(2) 0.014(2)
C135 0.027(2) 0.042(3) 0.065(3) 0.023(3) 0.003(2) 0.007(2)
C136 0.028(2) 0.037(3) 0.048(3) 0.015(2) 0.005(2) 0.014(2)
C137 0.024(2) 0.047(3) 0.054(3) 0.024(2) -0.003(2) 0.004(2)
C138 0.030(2) 0.032(2) 0.032(2) 0.0066(18) 0.0064(18) 0.014(2)
C139 0.021(2) 0.037(3) 0.0223(19) -0.0062(18) 0.0011(16) 0.0060(19)
F1 0.090(4) 0.159(6) 0.376(11) 0.181(8) 0.017(5) 0.026(4)
F2 0.249(8) 0.193(7) 0.183(6) -0.011(5) 0.164(7) -0.067(6)
F3 0.176(6) 0.100(4) 0.104(4) 0.035(3) -0.018(4) 0.009(4)
F4 0.115(4) 0.110(4) 0.104(3) -0.040(3) 0.024(3) 0.013(3)
F5 0.0364(15) 0.0608(19) 0.0420(14) 0.0170(13) 0.0183(12) 0.0198(13)
F6 0.0287(14) 0.064(2) 0.0521(16) 0.0195(14) 0.0205(12) 0.0196(13)
F7 0.0298(13) 0.0500(17) 0.0428(14) 0.0079(12) 0.0083(11) 0.0201(12)
F8 0.0492(17) 0.0485(18) 0.0411(15) 0.0019(13) -0.0040(13) 0.0082(14)
B1 0.090(6) 0.077(6) 0.059(4) 0.028(4) 0.030(4) 0.026(5)
B2 0.021(2) 0.038(3) 0.029(2) 0.003(2) 0.0017(19) 0.011(2)

loop_
_atom_type_symbol
_atom_type_description
_atom_type_scat_dispersion_real
_atom_type_scat_dispersion_imag
_atom_type_scat_source
C C 0.0033 0.0016 'International Tables Vol C Tables 4.2.6.8 and 6.1.1.4'
H H 0.0000 0.0000 'International Tables Vol C Tables 4.2.6.8 and 6.1.1.4'
N N 0.0061 0.0033 'International Tables Vol C Tables 4.2.6.8 and 6.1.1.4'
F F 0.0171 0.0103 'International Tables Vol C Tables 4.2.6.8 and 6.1.1.4'
P P 0.1023 0.0942 'International Tables Vol C Tables 4.2.6.8 and 6.1.1.4'
Cl Cl 0.1484 0.1585 'International Tables Vol C Tables 4.2.6.8 and 6.1.1.4'
Cu Cu 0.3201 1.2651 'International Tables Vol C Tables 4.2.6.8 and 6.1.1.4'
B B 0.0013 0.0007 'International Tables Vol C Tables 4.2.6.8 and 6.1.1.4'

loop_
_geom_angle_atom_site_label_1
_geom_angle_atom_site_label_2
_geom_angle_atom_site_label_3
_geom_angle
_geom_angle_site_symmetry_1
N100 Cu1 N1 106.91(14) .
N100 Cu1 P2 115.21(11) .
N1 Cu1 P2 113.16(10) .
N100 Cu1 P1 124.47(11) .
N1 Cu1 P1 84.57(9) .
P2 Cu1 P1 108.37(4) .
N100 Cu1 Cu2 89.11(10) .
N1 Cu1 Cu2 136.97(9) .
P2 Cu1 Cu2 93.91(3) .
P1 Cu1 Cu2 54.48(3) .
N3 Cu2 N2 110.63(13) .
N3 Cu2 N200 99.29(13) .
N2 Cu2 N200 104.39(13) .
N3 Cu2 P1 148.10(10) .
N2 Cu2 P1 84.66(9) .
N200 Cu2 P1 103.81(10) .
N3 Cu2 Cu1 95.76(9) .
N2 Cu2 Cu1 137.21(9) .
N200 Cu2 Cu1 103.76(9) .
P1 Cu2 Cu1 57.62(3) .
C8 P1 C1 90.45(17) .
C8 P1 C19 105.62(19) .
C1 P1 C19 103.54(17) .
C8 P1 Cu2 95.52(12) .
C1 P1 Cu2 148.88(13) .
C19 P1 Cu2 104.15(11) .
C8 P1 Cu1 136.90(14) .
C1 P1 Cu1 87.04(12) .
C19 P1 Cu1 116.79(13) .
Cu2 P1 Cu1 67.90(3) .
C31 P2 C38 90.76(18) .
C31 P2 C49 108.00(19) .
C38 P2 C49 104.97(19) .
C31 P2 Cu1 108.12(14) .
C38 P2 Cu1 121.88(14) .
C49 P2 Cu1 118.94(14) .
C18 N1 C14 118.6(3) .
C18 N1 Cu1 124.0(3) .
C14 N1 Cu1 116.4(2) .
C13 N2 C9 119.1(3) .
C13 N2 Cu2 119.9(3) .
C9 N2 Cu2 120.9(2) .
C48 N3 C44 117.8(4) .
C48 N3 Cu2 119.5(3) .
C44 N3 Cu2 122.7(3) .
C43 N4 C39 118.2(3) .
C100 N100 Cu1 163.3(3) .
C139 N200 Cu2 172.1(3) .
C2 C1 C14 131.1(3) .
C2 C1 P1 110.4(3) .
C14 C1 P1 118.3(3) .
C1 C2 C7 114.3(3) .
C1 C2 C3 125.0(4) .
C7 C2 C3 120.7(3) .
C2 C3 C4 112.6(3) .
C5 C4 C3 110.0(4) .
C4 C5 C6 111.7(3) .
C7 C6 C5 113.7(3) .
C8 C7 C2 113.6(3) .
C8 C7 C6 125.9(4) .
C2 C7 C6 120.4(3) .
C7 C8 C9 131.5(4) .
C7 C8 P1 111.2(3) .
C9 C8 P1 117.2(3) .
N2 C9 C10 120.6(3) .
N2 C9 C8 114.4(3) .
C10 C9 C8 124.9(3) .
C9 C10 C11 118.9(4) .
C12 C11 C10 119.6(4) .
C13 C12 C11 117.9(4) .
N2 C13 C12 123.8(4) .
N1 C14 C15 121.2(3) .
N1 C14 C1 114.5(3) .
C15 C14 C1 124.2(3) .
C16 C15 C14 119.4(4) .
C17 C16 C15 119.5(3) .
C16 C17 C18 118.0(4) .
N1 C18 C17 123.3(4) .
C20 C19 C24 120.2(4) .
C20 C19 P1 118.4(3) .
C24 C19 P1 121.4(3) .
C19 C20 C21 119.7(4) .
C22 C21 C20 119.9(4) .
C21 C22 C23 120.5(4) .
C22 C23 C24 120.0(4) .
C19 C24 C23 119.6(4) .
C32 C31 C44 126.1(4) .
C32 C31 P2 110.4(3) .
C44 C31 P2 122.6(3) .
C31 C32 C37 113.8(4) .
C31 C32 C33 124.4(4) .
C37 C32 C33 121.7(4) .
C32 C33 C34 112.9(4) .
C33 C34 C35 109.7(4) .
C34 C35 C36 110.7(4) .
C37 C36 C35 113.1(4) .
C38 C37 C32 114.1(4) .
C38 C37 C36 126.9(4) .
C32 C37 C36 119.0(4) .
C37 C38 C39 131.9(4) .
C37 C38 P2 110.3(3) .
C39 C38 P2 117.8(3) .
N4 C39 C40 120.8(4) .
N4 C39 C38 113.7(3) .
C40 C39 C38 125.4(4) .
C39 C40 C41 120.6(4) .
C42 C41 C40 118.4(4) .
C41 C42 C43 118.2(4) .
N4 C43 C42 123.7(4) .
N3 C44 C45 121.6(4) .
N3 C44 C31 116.8(4) .
C45 C44 C31 121.5(4) .
C46 C45 C44 119.9(4) .
C45 C46 C47 118.8(4) .
C46 C47 C48 119.1(4) .
N3 C48 C47 122.8(4) .
C54 C49 C50 119.7(4) .
C54 C49 P2 119.1(3) .
C50 C49 P2 120.9(3) .
C51 C50 C49 120.3(5) .
C50 C51 C52 119.9(5) .
C53 C52 C51 120.2(4) .
C52 C53 C54 120.1(4) .
C53 C54 C49 119.8(4) .
N100 C100 C101 177.8(4) .
C103 C101 C102 121.0(4) .
C103 C101 C100 120.1(4) .
C102 C101 C100 118.9(4) .
C101 C102 C105 117.4(5) .
C104 C103 C101 118.8(5) .
C106 C104 C103 122.9(5) .
C106 C105 C102 121.1(5) .
C104 C106 C105 118.7(4) .
C104 C106 C107 118.5(5) .
C105 C106 C107 122.8(6) .
C108 C107 C106 123.0(6) .
C107 C108 C109 122.8(6) .
C111 C109 C110 117.5(5) .
C111 C109 C108 116.7(5) .
C110 C109 C108 125.7(6) .
C109 C110 C112 120.8(5) .
C109 C111 C113 122.9(5) .
C114 C112 C110 120.8(5) .
C111 C113 C114 120.4(5) .
C112 C114 C113 117.5(4) .
C112 C114 C115 123.5(5) .
C113 C114 C115 119.0(5) .
C116 C115 C114 175.7(5) .
C115 C116 C117 176.6(5) .
C116 C117 C118 111.5(4) .
C119 C118 C117 111.8(4) .
C120 C119 C118 113.7(5) .
C121 C120 C119 114.2(5) .
C120 C121 C122 114.2(5) .
C123 C122 C121 113.6(4) .
C124 C123 C122 176.6(5) 2_475
C123 C124 C125 178.8(7) 2_475
C126 C125 C127 118.0(4) .
C126 C125 C124 121.3(5) .
C127 C125 C124 120.7(4) .
C128 C126 C125 121.0(5) .
C129 C127 C125 120.1(4) .
C126 C128 C130 121.3(5) .
C130 C129 C127 122.3(5) .
C129 C130 C128 117.2(4) .
C129 C130 C131 119.9(5) .
C128 C130 C131 122.9(4) .
C132 C131 C130 127.0(5) .
C131 C132 C133 125.7(4) .
C134 C133 C135 117.7(4) .
C134 C133 C132 123.7(4) .
C135 C133 C132 118.5(4) .
C136 C134 C133 121.5(4) .
C137 C135 C133 121.1(4) .
C134 C136 C138 120.4(4) .
C135 C137 C138 119.7(4) .
C136 C138 C137 119.6(4) .
C136 C138 C139 119.9(4) .
C137 C138 C139 120.4(4) .
N200 C139 C138 177.4(5) .
F1 B1 F2 113.9(9) .
F1 B1 F3 108.3(7) .
F2 B1 F3 113.7(7) .
F1 B1 F4 107.4(7) .
F2 B1 F4 106.6(7) .
F3 B1 F4 106.6(7) .
F6 B2 F7 110.0(4) .
F6 B2 F5 108.5(3) .
F7 B2 F5 109.5(4) .
F6 B2 F8 108.9(4) .
F7 B2 F8 110.2(3) .
F5 B2 F8 109.8(4) .

loop_
_geom_bond_atom_site_label_1
_geom_bond_atom_site_label_2
_geom_bond_distance
_geom_bond_site_symmetry_2
Cu1 N100 1.981(3) .
Cu1 N1 2.037(3) .
Cu1 P2 2.2485(14) .
Cu1 P1 2.3776(11) .
Cu1 Cu2 2.6086(9) .
Cu2 N3 2.035(3) .
Cu2 N2 2.053(3) .
Cu2 N200 2.058(4) .
Cu2 P1 2.2916(12) .
P1 C8 1.811(4) .
P1 C1 1.830(4) .
P1 C19 1.838(4) .
P2 C31 1.810(4) .
P2 C38 1.817(4) .
P2 C49 1.823(4) .
N1 C18 1.335(5) .
N1 C14 1.351(5) .
N2 C13 1.339(5) .
N2 C9 1.364(5) .
N3 C48 1.345(5) .
N3 C44 1.362(5) .
N4 C43 1.323(5) .
N4 C39 1.358(5) .
N100 C100 1.131(5) .
N200 C139 1.128(5) .
C1 C2 1.359(5) .
C1 C14 1.462(5) .
C2 C7 1.481(5) .
C2 C3 1.516(5) .
C3 C4 1.516(6) .
C4 C5 1.513(6) .
C5 C6 1.546(6) .
C6 C7 1.510(5) .
C7 C8 1.364(5) .
C8 C9 1.468(5) .
C9 C10 1.382(5) .
C10 C11 1.416(6) .
C11 C12 1.379(6) .
C12 C13 1.368(6) .
C14 C15 1.395(5) .
C15 C16 1.379(5) .
C16 C17 1.381(6) .
C17 C18 1.388(6) .
C19 C20 1.381(6) .
C19 C24 1.390(6) .
C20 C21 1.393(6) .
C21 C22 1.381(7) .
C22 C23 1.373(7) .
C23 C24 1.394(6) .
C31 C32 1.350(6) .
C31 C44 1.490(6) .
C32 C37 1.485(6) .
C32 C33 1.497(6) .
C33 C34 1.511(6) .
C34 C35 1.536(7) .
C35 C36 1.533(7) .
C36 C37 1.521(6) .
C37 C38 1.348(6) .
C38 C39 1.473(5) .
C39 C40 1.379(6) .
C40 C41 1.386(6) .
C41 C42 1.369(6) .
C42 C43 1.397(6) .
C44 C45 1.380(6) .
C45 C46 1.373(6) .
C46 C47 1.380(7) .
C47 C48 1.379(6) .
C49 C54 1.388(6) .
C49 C50 1.393(6) .
C50 C51 1.376(7) .
C51 C52 1.389(7) .
C52 C53 1.380(7) .
C53 C54 1.388(6) .
C100 C101 1.449(6) .
C101 C103 1.396(7) .
C101 C102 1.394(7) .
C102 C105 1.414(6) .
C103 C104 1.373(6) .
C104 C106 1.345(8) .
C105 C106 1.400(8) .
C106 C107 1.529(7) .
C107 C108 1.258(7) .
C108 C109 1.521(7) .
C109 C111 1.350(8) .
C109 C110 1.395(8) .
C110 C112 1.389(7) .
C111 C113 1.381(7) .
C112 C114 1.394(7) .
C113 C114 1.388(7) .
C114 C115 1.428(6) .
C115 C116 1.208(6) .
C116 C117 1.473(6) .
C117 C118 1.545(6) .
C118 C119 1.521(7) .
C119 C120 1.498(7) .
C120 C121 1.490(8) .
C121 C122 1.523(7) .
C122 C123 1.486(7) .
C123 C124 1.171(7) 2_475
C124 C123 1.171(7) 2_475
C124 C125 1.439(6) .
C125 C126 1.395(7) .
C125 C127 1.403(7) .
C126 C128 1.392(7) .
C127 C129 1.386(7) .
C128 C130 1.394(7) .
C129 C130 1.389(6) .
C130 C131 1.456(6) .
C131 C132 1.336(6) .
C132 C133 1.471(6) .
C133 C134 1.393(6) .
C133 C135 1.404(6) .
C134 C136 1.368(6) .
C135 C137 1.374(6) .
C136 C138 1.379(6) .
C137 C138 1.399(6) .
C138 C139 1.457(6) .
F1 B1 1.295(9) .
F2 B1 1.301(9) .
F3 B1 1.380(10) .
F4 B1 1.400(9) .
F5 B2 1.396(5) .
F6 B2 1.389(5) .
F7 B2 1.385(5) .
F8 B2 1.399(6) .
